data_4515282
loop_
_publ_author_name
'Wang, Yao'
'He, Minghui'
'Gao, Xiaoxia'
'Li, Saidan'
'Xiong, Shunshun'
'Krishna, Rajamani'
'He, Yabing'

_publ_section_title
;
 Exploring the Effect of Ligand-Originated MOF Isomerism and Methoxy Group
 Functionalization on Selective Acetylene/Methane and Carbon
 Dioxide/Methane Adsorption Properties in Two NbO-Type MOFs.
;
_journal_issue 24
_journal_name_full 'ACS applied materials &amp; interfaces'
_journal_page_first 20559
_journal_page_last 20568
_journal_paper_doi 10.1021/acsami.8b05216
_journal_volume 10
_journal_year 2018
_chemical_formula_sum 'C84 H60 Cu6 O36'
_chemical_formula_weight 2026.56
_space_group_IT_number 15
_space_group_name_Hall '-C 2yc'
_space_group_name_H-M_alt 'C 1 2/c 1'
_symmetry_cell_setting monoclinic
_symmetry_space_group_name_H-M 'C 1 2/c 1'
_atom_sites_solution_hydrogens geom
_atom_sites_solution_primary direct
_atom_sites_solution_secondary difmap
_audit_creation_method SHELXL-97
_cell_angle_alpha 90.00
_cell_angle_beta 111.698(4)
_cell_angle_gamma 90.00
_cell_formula_units_Z 4
_cell_length_a 32.3534(9)
_cell_length_b 18.2884(4)
_cell_length_c 32.7902(11)
_cell_measurement_reflns_used 17901
_cell_measurement_temperature 293(2)
_cell_measurement_theta_max 26.3
_cell_measurement_theta_min 0.98
_cell_volume 18027.0(10)
_computing_cell_refinement 'Bruker SMART'
_computing_data_collection 'Bruker SMART'
_computing_data_reduction 'Bruker SAINT'
_computing_molecular_graphics 'Bruker SHELXTL'
_computing_publication_material 'Bruker SHELXTL'
_computing_structure_refinement 'SHELXL-97 (Sheldrick, 1997)'
_computing_structure_solution 'SHELXS-97 (Sheldrick, 1990)'
_diffrn_ambient_temperature 293(2)
_diffrn_measured_fraction_theta_full 0.979
_diffrn_measured_fraction_theta_max 0.979
_diffrn_measurement_device_type 'Bruker SMART APEX II CCD area detector'
_diffrn_measurement_method 'omega scans'
_diffrn_radiation_monochromator graphite
_diffrn_radiation_source 'fine-focus sealed tube'
_diffrn_radiation_type MoK\a
_diffrn_radiation_wavelength 0.71073
_diffrn_reflns_av_R_equivalents 0.0520
_diffrn_reflns_av_sigmaI/netI 0.0625
_diffrn_reflns_limit_h_max 39
_diffrn_reflns_limit_h_min -38
_diffrn_reflns_limit_k_max 22
_diffrn_reflns_limit_k_min -11
_diffrn_reflns_limit_l_max 38
_diffrn_reflns_limit_l_min -40
_diffrn_reflns_number 51807
_diffrn_reflns_theta_full 26.29
_diffrn_reflns_theta_max 26.29
_diffrn_reflns_theta_min 1.51
_exptl_absorpt_coefficient_mu 0.738
_exptl_absorpt_correction_T_max 0.8911
_exptl_absorpt_correction_T_min 0.8200
_exptl_absorpt_correction_type empirical
_exptl_crystal_colour blue
_exptl_crystal_density_diffrn 0.747
_exptl_crystal_density_method 'not measured'
_exptl_crystal_description block
_exptl_crystal_F_000 4104
_exptl_crystal_size_max 0.28
_exptl_crystal_size_mid 0.18
_exptl_crystal_size_min 0.16
_platon_squeeze_details ' ?'
_refine_diff_density_max 1.980
_refine_diff_density_min -0.840
_refine_diff_density_rms 0.115
_refine_ls_extinction_method none
_refine_ls_goodness_of_fit_ref 1.074
_refine_ls_hydrogen_treatment mixed
_refine_ls_matrix_type full
_refine_ls_number_parameters 566
_refine_ls_number_reflns 17901
_refine_ls_number_restraints 0
_refine_ls_restrained_S_all 1.074
_refine_ls_R_factor_all 0.1248
_refine_ls_R_factor_gt 0.1006
_refine_ls_shift/su_max 0.001
_refine_ls_shift/su_mean 0.000
_refine_ls_structure_factor_coef Fsqd
_refine_ls_weighting_details 'calc w=1/[\s^2^(Fo^2^)+(0.1970P)^2^+0.0000P] where P=(Fo^2^+2Fc^2^)/3'
_refine_ls_weighting_scheme calc
_refine_ls_wR_factor_gt 0.2941
_refine_ls_wR_factor_ref 0.3240
_reflns_number_gt 10916
_reflns_number_total 17901
_reflns_threshold_expression >2sigma(I)
_cod_data_source_file am8b05216_si_002.cif
_cod_data_source_block ZJNU-58
_cod_original_cell_volume 18027.0(9)
_cod_original_sg_symbol_H-M C2/c
_cod_database_code 4515282

loop_
_symmetry_equiv_pos_as_xyz
'x, y, z'
'-x, y, -z+1/2'
'x+1/2, y+1/2, z'
'-x+1/2, y+1/2, -z+1/2'
'-x, -y, -z'
'x, -y, z-1/2'
'-x+1/2, -y+1/2, -z'
'x+1/2, -y+1/2, z-1/2'

loop_
_atom_site_label
_atom_site_type_symbol
_atom_site_fract_x
_atom_site_fract_y
_atom_site_fract_z
_atom_site_U_iso_or_equiv
_atom_site_adp_type
_atom_site_occupancy
_atom_site_symmetry_multiplicity
_atom_site_calc_flag
_atom_site_refinement_flags
_atom_site_disorder_assembly
_atom_site_disorder_group
Cu1 Cu 0.24922(2) -0.05947(3) 0.216262(18) 0.0498(2) Uani 1 1 d . . .
Cu2 Cu 0.25229(2) 0.01591(3) 0.286606(18) 0.0492(2) Uani 1 1 d . . .
Cu3 Cu 0.03711(2) 0.23273(4) 0.28579(2) 0.0587(2) Uani 1 1 d . . .
O1 O 0.31639(13) -0.0029(2) 0.30811(12) 0.0584(9) Uani 1 1 d . . .
O1W O 0.2467(2) -0.1243(4) 0.16146(18) 0.118(2) Uani 1 1 d . . .
H1WB H 0.2231 -0.1498 0.1528 0.142 Uiso 1 1 d R . .
H1WC H 0.2688 -0.1532 0.1690 0.142 Uiso 1 1 d R . .
O2W O 0.2545(2) 0.0759(3) 0.34405(17) 0.1017(19) Uani 1 1 d . . .
H2WA H 0.2317 0.0994 0.3436 0.122 Uiso 1 1 d R . .
H2WB H 0.2795 0.0898 0.3625 0.122 Uiso 1 1 d R . .
O2 O 0.31328(12) -0.0672(2) 0.24869(12) 0.0584(9) Uani 1 1 d . . .
O3W O 0.09033(13) 0.2325(3) 0.34947(14) 0.0743(13) Uani 1 1 d . . .
H3WB H 0.1148 0.2425 0.3467 0.089 Uiso 1 1 d R . .
H3WC H 0.0925 0.1902 0.3608 0.089 Uiso 1 1 d R . .
O3 O 0.44315(11) -0.1946(3) 0.24662(12) 0.0609(10) Uani 1 1 d . . .
O4 O 0.50615(12) -0.1927(3) 0.30584(13) 0.0692(11) Uani 1 1 d . . .
O5 O 0.4469(2) 0.0783(4) 0.41410(18) 0.109(2) Uani 1 1 d . . .
O6 O 0.24423(13) -0.07801(19) 0.31060(10) 0.0523(8) Uani 1 1 d . . .
O7 O 0.24123(14) -0.14166(17) 0.25070(11) 0.0529(9) Uani 1 1 d . . .
O8 O 0.23991(15) -0.40273(18) 0.24907(11) 0.0593(10) Uani 1 1 d . . .
O9 O 0.24316(15) -0.46822(18) 0.30909(12) 0.0593(10) Uani 1 1 d . . .
O10 O 0.1917(2) -0.1835(3) 0.41293(15) 0.0927(17) Uani 1 1 d . . .
O11 O 0.18524(13) -0.0384(2) 0.19680(12) 0.0604(10) Uani 1 1 d . . .
O12 O 0.18854(12) 0.0246(2) 0.25612(11) 0.0553(9) Uani 1 1 d . . .
O13 O 0.05885(11) 0.1572(2) 0.25650(11) 0.0573(9) Uani 1 1 d . . .
O14 O -0.00352(11) 0.1570(2) 0.19648(11) 0.0597(10) Uani 1 1 d . . .
C1 C 0.38125(18) -0.0615(3) 0.30825(18) 0.0542(12) Uani 1 1 d . . .
C2 C 0.40200(18) -0.1022(3) 0.28594(17) 0.0569(12) Uani 1 1 d . . .
H2A H 0.3867 -0.1149 0.2568 0.068 Uiso 1 1 calc R . .
C3 C 0.44567(18) -0.1240(3) 0.30712(18) 0.0603(13) Uani 1 1 d . . .
C4 C 0.4685(2) -0.1030(4) 0.3517(2) 0.0703(16) Uani 1 1 d . . .
H4A H 0.4981 -0.1167 0.3660 0.084 Uiso 1 1 calc R . .
C5 C 0.4481(2) -0.0637(4) 0.37355(19) 0.0703(17) Uani 1 1 d . . .
C6 C 0.4039(2) -0.0412(4) 0.3513(2) 0.0688(16) Uani 1 1 d . . .
H6A H 0.3898 -0.0125 0.3657 0.083 Uiso 1 1 calc R . .
C7 C 0.33268(17) -0.0422(3) 0.28652(16) 0.0486(10) Uani 1 1 d . . .
C8 C 0.46667(16) -0.1742(3) 0.28500(16) 0.0536(12) Uani 1 1 d . . .
C9 C 0.4712(2) -0.0479(5) 0.4221(2) 0.087(2) Uani 1 1 d . . .
C10 C 0.4950(3) -0.1057(5) 0.4491(2) 0.095(3) Uani 1 1 d . . .
H10A H 0.4971 -0.1502 0.4363 0.114 Uiso 1 1 calc R . .
C11 C 0.5149(3) -0.0983(5) 0.4931(2) 0.100(3) Uani 1 1 d . . .
H11A H 0.5307 -0.1369 0.5103 0.120 Uiso 1 1 calc R . .
C12 C 0.4887(3) 0.0293(5) 0.4869(2) 0.093(2) Uani 1 1 d . . .
C13 C 0.4696(3) 0.0188(5) 0.4405(2) 0.097(3) Uani 1 1 d . . .
C14 C 0.4738(6) 0.1180(7) 0.3925(5) 0.187(7) Uani 1 1 d . . .
H14A H 0.4566 0.1577 0.3752 0.280 Uiso 1 1 calc R . .
H14B H 0.4817 0.0849 0.3738 0.280 Uiso 1 1 calc R . .
H14C H 0.5004 0.1370 0.4146 0.280 Uiso 1 1 calc R . .
C15 C 0.2394(2) -0.2076(3) 0.31107(16) 0.0512(12) Uani 1 1 d . . .
C16 C 0.2373(2) -0.2729(3) 0.28877(17) 0.0542(12) Uani 1 1 d . . .
H16A H 0.2350 -0.2728 0.2596 0.065 Uiso 1 1 calc R . .
C17 C 0.2389(2) -0.3376(3) 0.31053(16) 0.0571(14) Uani 1 1 d . . .
C18 C 0.2422(3) -0.3380(3) 0.35429(18) 0.0672(17) Uani 1 1 d . . .
H18A H 0.2436 -0.3825 0.3685 0.081 Uiso 1 1 calc R . .
C19 C 0.2433(3) -0.2736(3) 0.37677(19) 0.0658(17) Uani 1 1 d . . .
C20 C 0.2424(2) -0.2071(3) 0.35393(17) 0.0558(13) Uani 1 1 d . . .
H20A H 0.2439 -0.1627 0.3682 0.067 Uiso 1 1 calc R . .
C21 C 0.24175(17) -0.1369(2) 0.28789(14) 0.0433(10) Uani 1 1 d . . .
C22 C 0.24083(18) -0.4082(2) 0.28672(14) 0.0461(11) Uani 1 1 d . . .
C23 C 0.2349(3) -0.2277(3) 0.4862(2) 0.081(2) Uani 1 1 d . . .
C24 C 0.2245(3) -0.2290(3) 0.4397(2) 0.084(2) Uani 1 1 d . . .
C25 C 0.2490(3) -0.2738(3) 0.42353(19) 0.0674(18) Uani 1 1 d . . .
C26 C 0.2811(3) -0.3192(4) 0.4522(2) 0.087(2) Uani 1 1 d . . .
H26A H 0.2973 -0.3499 0.4411 0.104 Uiso 1 1 calc R . .
C27 C 0.2896(3) -0.3207(4) 0.4959(2) 0.088(2) Uani 1 1 d . . .
H27A H 0.3110 -0.3523 0.5142 0.105 Uiso 1 1 calc R . .
C28 C 0.1506(4) -0.2145(8) 0.3918(4) 0.156(6) Uani 1 1 d . . .
H28A H 0.1305 -0.1784 0.3740 0.234 Uiso 1 1 calc R . .
H28B H 0.1394 -0.2329 0.4132 0.234 Uiso 1 1 calc R . .
H28C H 0.1532 -0.2540 0.3737 0.234 Uiso 1 1 calc R . .
C33 C 0.0542(2) 0.0234(4) 0.13076(18) 0.0657(16) Uani 1 1 d . . .
C32 C 0.09794(19) -0.0013(3) 0.15323(17) 0.0604(14) Uani 1 1 d . B .
H32A H 0.1117 -0.0312 0.1391 0.072 Uiso 1 1 calc R . .
C31 C 0.12019(18) 0.0191(3) 0.19615(17) 0.0563(13) Uani 1 1 d . . .
C30 C 0.09987(16) 0.0621(3) 0.21867(15) 0.0492(11) Uani 1 1 d . B .
H30A H 0.1150 0.0743 0.2480 0.059 Uiso 1 1 calc R . .
C29 C 0.05636(16) 0.0866(3) 0.19625(15) 0.0504(11) Uani 1 1 d . . .
C34 C 0.03386(19) 0.0663(4) 0.15221(16) 0.0604(14) Uani 1 1 d . B .
H34A H 0.0048 0.0822 0.1374 0.072 Uiso 1 1 calc R . .
C35 C 0.16924(17) 0.0008(3) 0.21821(15) 0.0508(11) Uani 1 1 d . B .
C36 C 0.03550(14) 0.1382(3) 0.21826(14) 0.0492(11) Uani 1 1 d . B .
O15 O 0.0932(3) 0.0208(5) 0.0666(3) 0.078(2) Uiso 0.50 1 d P A 1
C37 C 0.0262(2) 0.0118(6) 0.0824(2) 0.089(2) Uani 0.50 1 d PG B 1
C38 C -0.0195(3) 0.0008(6) 0.0680(3) 0.062(3) Uani 0.50 1 d PG B 1
H38A H -0.0337 0.0002 0.0881 0.075 Uiso 0.50 1 calc PR B 1
C39 C -0.0441(2) -0.0092(7) 0.0235(3) 0.077(4) Uani 0.50 1 d PG . 1
H39A H -0.0757 -0.0168 0.0136 0.092 Uiso 0.50 1 d PR B 1
C40 C -0.0230(4) -0.0083(12) -0.0065(3) 0.118(2) Uani 0.25 1 d PG . 1
C41 C 0.0227(4) 0.0027(10) 0.0080(3) 0.118(2) Uani 0.25 1 d PG . 1
C42 C 0.0473(2) 0.0127(5) 0.0524(3) 0.080(4) Uani 0.50 1 d PG . 1
C43 C 0.1060(3) 0.0948(8) 0.0748(4) 0.118(2) Uani 0.50 1 d PG A 1
H43A H 0.1377 0.0985 0.0840 0.178 Uiso 0.50 1 calc PR B 1
H43B H 0.0967 0.1135 0.0974 0.178 Uiso 0.50 1 calc PR B 1
H43C H 0.0922 0.1227 0.0484 0.178 Uiso 0.50 1 calc PR B 1
O15' O 0.0043(3) 0.1198(7) 0.0647(3) 0.085(3) Uani 0.50 1 d P B 2
C37' C 0.0347(3) 0.0008(4) 0.0835(2) 0.053(3) Uani 0.50 1 d PG B 2
C38' C 0.0441(3) -0.0673(4) 0.0701(3) 0.092(5) Uani 0.50 1 d PG B 2
H38B H 0.0604 -0.1013 0.0909 0.110 Uiso 0.50 1 calc PR B 2
C39' C 0.0291(4) -0.0843(5) 0.0257(3) 0.089(2) Uani 0.50 1 d PG . 2
H39B H 0.0356 -0.1313 0.0164 0.106 Uiso 0.50 1 d PR B 2
C40' C 0.0047(6) -0.0334(6) -0.0053(2) 0.089(2) Uani 0.25 1 d PG . 2
C41' C -0.0047(5) 0.0346(6) 0.0081(3) 0.089(2) Uani 0.25 1 d PG . 2
C42' C 0.0103(2) 0.0517(4) 0.0525(3) 0.089(2) Uani 0.50 1 d PG . 2
C43' C 0.0358(4) 0.1638(4) 0.0656(4) 0.089(2) Uani 0.50 1 d PG B 2
H43D H 0.0300 0.2115 0.0746 0.133 Uiso 0.50 1 calc PR B 2
H43E H 0.0370 0.1669 0.0369 0.133 Uiso 0.50 1 calc PR B 2
H43F H 0.0637 0.1460 0.0860 0.133 Uiso 0.50 1 calc PR B 2

loop_
_atom_site_aniso_label
_atom_site_aniso_U_11
_atom_site_aniso_U_22
_atom_site_aniso_U_33
_atom_site_aniso_U_23
_atom_site_aniso_U_13
_atom_site_aniso_U_12
Cu1 0.0716(4) 0.0447(3) 0.0322(3) -0.0006(2) 0.0181(3) 0.0166(3)
Cu2 0.0681(4) 0.0453(3) 0.0333(3) -0.0016(2) 0.0176(3) 0.0155(3)
Cu3 0.0365(3) 0.1045(6) 0.0345(3) -0.0001(3) 0.0125(2) -0.0004(3)
O1 0.057(2) 0.067(2) 0.048(2) -0.0087(17) 0.0152(16) 0.0107(17)
O1W 0.162(5) 0.138(5) 0.083(3) -0.068(3) 0.078(4) -0.043(4)
O2W 0.115(4) 0.117(4) 0.080(3) -0.074(3) 0.044(3) -0.003(3)
O2 0.055(2) 0.075(2) 0.0417(19) -0.0075(17) 0.0140(16) 0.0128(17)
O3W 0.0408(19) 0.126(4) 0.041(2) -0.001(2) -0.0026(16) -0.002(2)
O3 0.0388(17) 0.098(3) 0.0422(19) -0.0112(19) 0.0105(15) 0.0031(18)
O4 0.0433(19) 0.116(3) 0.045(2) -0.020(2) 0.0125(16) 0.009(2)
O5 0.124(5) 0.106(4) 0.064(3) -0.015(3) -0.006(3) 0.036(4)
O6 0.082(2) 0.0503(17) 0.0280(15) 0.0094(13) 0.0244(16) 0.0169(17)
O7 0.088(3) 0.0388(16) 0.0356(17) 0.0031(13) 0.0277(17) 0.0072(16)
O8 0.106(3) 0.0420(17) 0.0376(18) -0.0034(13) 0.0356(19) -0.0119(18)
O9 0.099(3) 0.0435(17) 0.0406(18) -0.0062(14) 0.0321(19) -0.0127(18)
O10 0.141(5) 0.099(3) 0.046(2) 0.015(2) 0.043(3) 0.043(3)
O11 0.062(2) 0.069(2) 0.0412(18) -0.0101(17) 0.0081(16) 0.0195(18)
O12 0.0498(19) 0.073(2) 0.0361(17) -0.0025(16) 0.0080(14) 0.0198(16)
O13 0.0416(17) 0.093(3) 0.0353(17) -0.0080(17) 0.0120(14) 0.0079(17)
O14 0.0379(17) 0.104(3) 0.0374(17) 0.0010(18) 0.0141(14) 0.0145(17)
C1 0.050(3) 0.064(3) 0.046(3) -0.007(2) 0.015(2) 0.008(2)
C2 0.053(3) 0.071(3) 0.040(3) 0.000(2) 0.009(2) 0.008(2)
C3 0.052(3) 0.081(4) 0.047(3) -0.004(3) 0.017(2) 0.004(3)
C4 0.049(3) 0.089(4) 0.070(4) -0.022(3) 0.019(3) 0.007(3)
C5 0.064(3) 0.090(4) 0.044(3) -0.011(3) 0.005(3) 0.017(3)
C6 0.058(3) 0.088(4) 0.050(3) -0.014(3) 0.008(3) 0.013(3)
C7 0.051(3) 0.053(2) 0.038(2) 0.003(2) 0.013(2) 0.008(2)
C8 0.040(2) 0.086(4) 0.041(2) -0.007(2) 0.021(2) 0.000(2)
C9 0.074(4) 0.117(6) 0.053(4) -0.028(4) 0.003(3) 0.022(4)
C10 0.097(5) 0.114(6) 0.054(4) -0.019(4) 0.004(3) 0.041(5)
C11 0.116(6) 0.099(5) 0.056(4) -0.026(4) -0.003(4) 0.038(5)
C12 0.098(5) 0.107(6) 0.058(4) -0.015(4) 0.010(4) 0.029(4)
C13 0.082(5) 0.124(7) 0.052(4) -0.025(4) -0.011(3) 0.017(4)
C14 0.268(19) 0.122(9) 0.125(10) -0.004(8) 0.020(12) -0.062(11)
C15 0.075(3) 0.040(2) 0.036(2) 0.0000(18) 0.017(2) 0.006(2)
C16 0.078(4) 0.049(3) 0.035(2) 0.0065(19) 0.019(2) -0.001(2)
C17 0.095(4) 0.042(2) 0.035(2) -0.0013(19) 0.024(3) -0.013(2)
C18 0.116(5) 0.048(3) 0.041(3) -0.004(2) 0.032(3) -0.012(3)
C19 0.117(5) 0.052(3) 0.038(3) 0.004(2) 0.040(3) 0.003(3)
C20 0.093(4) 0.042(2) 0.037(2) -0.0009(19) 0.030(3) 0.003(2)
C21 0.063(3) 0.0320(19) 0.032(2) 0.0061(16) 0.0146(19) 0.0115(18)
C22 0.076(3) 0.0289(19) 0.034(2) -0.0057(16) 0.021(2) -0.0117(19)
C23 0.155(7) 0.062(3) 0.033(3) 0.004(2) 0.042(4) 0.017(4)
C24 0.146(7) 0.070(4) 0.037(3) 0.007(2) 0.035(4) 0.023(4)
C25 0.132(6) 0.044(2) 0.038(3) 0.001(2) 0.045(3) 0.000(3)
C26 0.131(7) 0.079(4) 0.053(4) -0.006(3) 0.038(4) 0.024(4)
C27 0.143(7) 0.073(4) 0.051(3) 0.011(3) 0.041(4) 0.025(4)
C28 0.119(9) 0.246(17) 0.093(8) -0.003(9) 0.027(7) -0.022(10)
C33 0.056(3) 0.096(4) 0.038(3) -0.015(3) 0.009(2) 0.011(3)
C32 0.063(3) 0.070(3) 0.038(3) -0.009(2) 0.007(2) 0.016(3)
C31 0.054(3) 0.068(3) 0.041(3) 0.003(2) 0.011(2) 0.017(2)
C30 0.047(2) 0.066(3) 0.032(2) 0.007(2) 0.0119(19) 0.006(2)
C29 0.043(2) 0.077(3) 0.032(2) 0.008(2) 0.0146(18) 0.005(2)
C34 0.054(3) 0.092(4) 0.031(2) -0.007(2) 0.011(2) 0.004(3)
C35 0.056(3) 0.056(3) 0.035(2) 0.007(2) 0.010(2) 0.019(2)
C36 0.032(2) 0.090(3) 0.027(2) 0.011(2) 0.0131(16) 0.003(2)
C37 0.083(4) 0.105(5) 0.070(4) 0.009(4) 0.020(3) 0.035(4)
C38 0.051(6) 0.081(7) 0.055(6) -0.003(6) 0.020(5) 0.001(5)
C39 0.053(7) 0.104(10) 0.069(8) 0.010(7) 0.017(6) 0.000(6)
C40 0.162(5) 0.138(5) 0.083(3) -0.068(3) 0.078(4) -0.043(4)
C41 0.162(5) 0.138(5) 0.083(3) -0.068(3) 0.078(4) -0.043(4)
C42 0.060(7) 0.120(11) 0.053(7) -0.017(7) 0.011(6) 0.031(7)
C43 0.162(5) 0.138(5) 0.083(3) -0.068(3) 0.078(4) -0.043(4)
O15' 0.075(6) 0.109(8) 0.067(6) -0.003(5) 0.021(5) 0.013(5)
C37' 0.031(4) 0.077(7) 0.042(5) -0.021(5) 0.001(4) 0.004(4)
C38' 0.103(11) 0.116(12) 0.056(8) -0.031(8) 0.029(8) -0.013(9)
C39' 0.083(4) 0.105(5) 0.070(4) 0.009(4) 0.020(3) 0.035(4)
C40' 0.083(4) 0.105(5) 0.070(4) 0.009(4) 0.020(3) 0.035(4)
C41' 0.083(4) 0.105(5) 0.070(4) 0.009(4) 0.020(3) 0.035(4)
C42' 0.083(4) 0.105(5) 0.070(4) 0.009(4) 0.020(3) 0.035(4)
C43' 0.083(4) 0.105(5) 0.070(4) 0.009(4) 0.020(3) 0.035(4)

loop_
_atom_type_symbol
_atom_type_description
_atom_type_scat_dispersion_real
_atom_type_scat_dispersion_imag
_atom_type_scat_source
C C 0.0033 0.0016 'International Tables Vol C Tables 4.2.6.8 and 6.1.1.4'
H H 0.0000 0.0000 'International Tables Vol C Tables 4.2.6.8 and 6.1.1.4'
O O 0.0106 0.0060 'International Tables Vol C Tables 4.2.6.8 and 6.1.1.4'
Cu Cu 0.3201 1.2651 'International Tables Vol C Tables 4.2.6.8 and 6.1.1.4'

loop_
_geom_angle_atom_site_label_1
_geom_angle_atom_site_label_2
_geom_angle_atom_site_label_3
_geom_angle
_geom_angle_site_symmetry_1
_geom_angle_site_symmetry_3
O9 Cu1 O2 91.03(19) 4 .
O9 Cu1 O7 169.83(14) 4 .
O2 Cu1 O7 88.31(17) . .
O9 Cu1 O11 88.73(19) 4 .
O2 Cu1 O11 165.66(15) . .
O7 Cu1 O11 89.41(18) . .
O9 Cu1 O1W 95.1(2) 4 .
O2 Cu1 O1W 97.0(2) . .
O7 Cu1 O1W 95.0(2) . .
O11 Cu1 O1W 97.3(2) . .
O9 Cu1 Cu2 87.44(10) 4 .
O2 Cu1 Cu2 82.72(11) . .
O7 Cu1 Cu2 82.41(10) . .
O11 Cu1 Cu2 82.95(10) . .
O1W Cu1 Cu2 177.42(18) . .
O12 Cu2 O6 90.29(17) . .
O12 Cu2 O1 169.66(15) . .
O6 Cu2 O1 88.94(17) . .
O12 Cu2 O8 88.68(18) . 4
O6 Cu2 O8 166.98(14) . 4
O1 Cu2 O8 89.75(18) . 4
O12 Cu2 O2W 95.42(19) . .
O6 Cu2 O2W 93.6(2) . .
O1 Cu2 O2W 94.92(19) . .
O8 Cu2 O2W 99.46(19) 4 .
O12 Cu2 Cu1 84.48(10) . .
O6 Cu2 Cu1 85.73(10) . .
O1 Cu2 Cu1 85.18(11) . .
O8 Cu2 Cu1 81.26(10) 4 .
O2W Cu2 Cu1 179.27(17) . .
O4 Cu3 O3 91.1(2) 3_455 4
O4 Cu3 O13 170.06(15) 3_455 .
O3 Cu3 O13 87.97(19) 4 .
O4 Cu3 O14 89.1(2) 3_455 2
O3 Cu3 O14 164.63(15) 4 2
O13 Cu3 O14 89.20(18) . 2
O4 Cu3 O3W 90.04(17) 3_455 .
O3 Cu3 O3W 102.90(17) 4 .
O13 Cu3 O3W 99.82(16) . .
O14 Cu3 O3W 92.46(17) 2 .
O4 Cu3 Cu3 83.61(11) 3_455 2
O3 Cu3 Cu3 83.69(11) 4 2
O13 Cu3 Cu3 86.45(10) . 2
O14 Cu3 Cu3 81.06(10) 2 2
O3W Cu3 Cu3 170.97(13) . 2
C7 O1 Cu2 120.5(3) . .
Cu1 O1W H1WB 109.6 . .
Cu1 O1W H1WC 109.6 . .
H1WB O1W H1WC 108.2 . .
Cu2 O2W H2WA 119.5 . .
Cu2 O2W H2WB 119.3 . .
H2WA O2W H2WB 117.0 . .
C7 O2 Cu1 123.8(3) . .
Cu3 O3W H3WB 109.8 . .
Cu3 O3W H3WC 109.3 . .
H3WB O3W H3WC 108.2 . .
C8 O3 Cu3 123.1(3) . 4_545
C8 O4 Cu3 123.7(4) . 3_545
C13 O5 C14 113.7(9) . .
C21 O6 Cu2 119.3(3) . .
C21 O7 Cu1 124.6(3) . .
C22 O8 Cu2 125.2(3) . 4_545
C22 O9 Cu1 118.5(3) . 4_545
C28 O10 C24 116.4(9) . .
C35 O11 Cu1 122.6(3) . .
C35 O12 Cu2 122.1(3) . .
C36 O13 Cu3 119.7(3) . .
C36 O14 Cu3 125.2(4) . 2
C2 C1 C6 120.7(5) . .
C2 C1 C7 120.2(5) . .
C6 C1 C7 119.1(5) . .
C1 C2 C3 119.8(5) . .
C1 C2 H2A 120.1 . .
C3 C2 H2A 120.1 . .
C2 C3 C4 119.0(5) . .
C2 C3 C8 120.1(5) . .
C4 C3 C8 120.7(5) . .
C5 C4 C3 121.1(6) . .
C5 C4 H4A 119.4 . .
C3 C4 H4A 119.4 . .
C4 C5 C6 119.1(6) . .
C4 C5 C9 120.7(6) . .
C6 C5 C9 120.1(6) . .
C1 C6 C5 120.3(6) . .
C1 C6 H6A 119.8 . .
C5 C6 H6A 119.8 . .
O1 C7 O2 127.4(5) . .
O1 C7 C1 116.7(4) . .
O2 C7 C1 115.9(4) . .
O4 C8 O3 125.6(5) . .
O4 C8 C3 117.4(5) . .
O3 C8 C3 117.0(5) . .
C13 C9 C10 119.4(6) . .
C13 C9 C5 123.2(7) . .
C10 C9 C5 117.3(6) . .
C11 C10 C9 121.9(7) . .
C11 C10 H10A 119.1 . .
C9 C10 H10A 119.1 . .
C10 C11 C12 119.0(7) . 5_656
C10 C11 H11A 120.5 . .
C12 C11 H11A 120.5 5_656 .
C12 C12 C13 118.4(9) 5_656 .
C12 C12 C11 120.0(8) 5_656 5_656
C13 C12 C11 121.6(8) . 5_656
C9 C13 O5 120.7(6) . .
C9 C13 C12 121.1(8) . .
O5 C13 C12 118.2(7) . .
O5 C14 H14A 109.5 . .
O5 C14 H14B 109.5 . .
H14A C14 H14B 109.5 . .
O5 C14 H14C 109.5 . .
H14A C14 H14C 109.5 . .
H14B C14 H14C 109.5 . .
C20 C15 C16 121.1(5) . .
C20 C15 C21 120.6(4) . .
C16 C15 C21 118.1(4) . .
C17 C16 C15 118.8(5) . .
C17 C16 H16A 120.6 . .
C15 C16 H16A 120.6 . .
C16 C17 C18 120.8(5) . .
C16 C17 C22 117.7(4) . .
C18 C17 C22 121.3(4) . .
C19 C18 C17 121.3(5) . .
C19 C18 H18A 119.4 . .
C17 C18 H18A 119.4 . .
C18 C19 C20 117.1(5) . .
C18 C19 C25 121.3(5) . .
C20 C19 C25 121.4(5) . .
C15 C20 C19 120.9(5) . .
C15 C20 H20A 119.5 . .
C19 C20 H20A 119.5 . .
O7 C21 O6 127.7(4) . .
O7 C21 C15 117.1(4) . .
O6 C21 C15 115.1(4) . .
O8 C22 O9 127.4(4) . .
O8 C22 C17 117.2(4) . .
O9 C22 C17 115.4(4) . .
C23 C23 C24 122.4(8) 7_546 .
C23 C23 C27 118.0(7) 7_546 7_546
C24 C23 C27 119.5(7) . 7_546
C25 C24 O10 122.1(5) . .
C25 C24 C23 118.6(7) . .
O10 C24 C23 119.3(6) . .
C24 C25 C26 119.1(5) . .
C24 C25 C19 122.0(6) . .
C26 C25 C19 118.9(6) . .
C27 C26 C25 122.5(7) . .
C27 C26 H26A 118.7 . .
C25 C26 H26A 118.7 . .
C26 C27 C23 119.2(7) . 7_546
C26 C27 H27A 120.4 . .
C23 C27 H27A 120.4 7_546 .
O10 C28 H28A 109.5 . .
O10 C28 H28B 109.5 . .
H28A C28 H28B 109.5 . .
O10 C28 H28C 109.5 . .
H28A C28 H28C 109.5 . .
H28B C28 H28C 109.5 . .
C34 C33 C32 119.7(5) . .
C34 C33 C37' 126.2(6) . .
C32 C33 C37' 114.1(5) . .
C34 C33 C37 113.6(6) . .
C32 C33 C37 126.6(6) . .
C37' C33 C37 12.6(5) . .
C31 C32 C33 119.6(5) . .
C31 C32 H32A 120.2 . .
C33 C32 H32A 120.2 . .
C32 C31 C30 121.5(5) . .
C32 C31 C35 119.2(5) . .
C30 C31 C35 119.0(5) . .
C31 C30 C29 118.7(5) . .
C31 C30 H30A 120.6 . .
C29 C30 H30A 120.6 . .
C30 C29 C34 119.6(5) . .
C30 C29 C36 119.7(4) . .
C34 C29 C36 120.6(4) . .
C33 C34 C29 120.9(5) . .
C33 C34 H34A 119.6 . .
C29 C34 H34A 119.6 . .
O11 C35 O12 127.3(5) . .
O11 C35 C31 116.0(4) . .
O12 C35 C31 116.6(4) . .
O14 C36 O13 127.2(5) . .
O14 C36 C29 116.2(4) . .
O13 C36 C29 116.6(4) . .
C42 O15 C43 111.6(10) . .
C38 C37 C42 120.0 . .
C38 C37 C33 121.6(5) . .
C42 C37 C33 118.4(5) . .
C37 C38 C39 120.0 . .
C37 C38 H38A 120.0 . .
C39 C38 H38A 120.0 . .
C38 C39 C40 120.0 . .
C38 C39 C41 120.0(6) . 5
C40 C39 C41 4.1(18) . 5
C38 C39 H39A 120.0 . .
C40 C39 H39A 120.0 . .
C41 C39 H39A 119.9 5 .
C41 C40 C39 117(10) 5 .
C41 C40 C41 77(10) 5 .
C39 C40 C41 120.0 . .
C41 C40 C42 72(7) 5 5
C39 C40 C42 121.7(13) . 5
C41 C40 C42 118.1(12) . 5
C41 C40 C40 73(10) 5 5
C39 C40 C40 121.8(5) . 5
C41 C40 C40 4.6(17) . 5
C42 C40 C40 115.9(13) 5 5
C40 C41 C41 98(10) 5 5
C40 C41 C40 103(10) 5 .
C41 C41 C40 4.7(17) 5 .
C40 C41 C42 103(7) 5 .
C41 C41 C42 121.8(7) 5 .
C40 C41 C42 120.0 . .
C40 C41 C39 59(9) 5 5
C41 C41 C39 117.5(14) 5 5
C40 C41 C39 119.9(12) . 5
C42 C41 C39 120.0(11) . 5
C41 C42 C37 120.0 . .
C41 C42 O15 119.5(7) . .
C37 C42 O15 120.5(7) . .
C41 C42 C40 4.5(15) . 5
C37 C42 C40 121.7(7) . 5
O15 C42 C40 117.8(8) . 5
O15 C43 H43A 109.5 . .
O15 C43 H43B 109.5 . .
H43A C43 H43B 109.5 . .
O15 C43 H43C 109.5 . .
H43A C43 H43C 109.5 . .
H43B C43 H43C 109.5 . .
C43' O15' C42' 112.8(10) . .
C38' C37' C42' 120.0 . .
C38' C37' C33 121.1(5) . .
C42' C37' C33 118.6(5) . .
C37' C38' C39' 120.0 . .
C37' C38' H38B 120.0 . .
C39' C38' H38B 120.0 . .
C38' C39' C40' 120.0 . .
C38' C39' C41' 123.4(7) . 5
C40' C39' C41' 3.6(10) . 5
C38' C39' H39B 120.0 . .
C40' C39' H39B 120.0 . .
C41' C39' H39B 116.6 5 .
C41' C40' C40' 124(10) 5 5
C41' C40' C41' 127(10) 5 .
C40' C40' C41' 3.2(10) 5 .
C41' C40' C39' 110(10) 5 .
C40' C40' C39' 123.0(6) 5 .
C41' C40' C39' 120.0 . .
C41' C40' C42' 18(10) 5 5
C40' C40' C42' 117.5(14) 5 5
C41' C40' C42' 120.5(13) . 5
C39' C40' C42' 119.4(13) . 5
C40' C41' C40' 53(10) 5 .
C40' C41' C42' 161(10) 5 .
C40' C41' C42' 120.0 . .
C40' C41' C39' 67(10) 5 5
C40' C41' C39' 116.6(12) . 5
C42' C41' C39' 123.4(12) . 5
C40' C41' C41' 50(10) 5 5
C40' C41' C41' 3.0(9) . 5
C42' C41' C41' 122.8(7) . 5
C39' C41' C41' 113.8(11) 5 5
O15' C42' C41' 119.1(7) . .
O15' C42' C37' 120.6(7) . .
C41' C42' C37' 120.0 . .
O15' C42' C40' 119.6(9) . 5
C41' C42' C40' 1.2(13) . 5
C37' C42' C40' 119.4(7) . 5
O15' C43' H43D 109.5 . .
O15' C43' H43E 109.5 . .
H43D C43' H43E 109.5 . .
O15' C43' H43F 109.5 . .
H43D C43' H43F 109.5 . .
H43E C43' H43F 109.5 . .

loop_
_geom_bond_atom_site_label_1
_geom_bond_atom_site_label_2
_geom_bond_distance
_geom_bond_site_symmetry_2
Cu1 O9 1.921(3) 4
Cu1 O2 1.954(4) .
Cu1 O7 1.954(3) .
Cu1 O11 1.966(4) .
Cu1 O1W 2.129(4) .
Cu1 Cu2 2.6573(8) .
Cu2 O12 1.938(3) .
Cu2 O6 1.947(3) .
Cu2 O1 1.958(4) .
Cu2 O8 1.966(3) 4
Cu2 O2W 2.158(4) .
Cu3 O4 1.945(4) 3_455
Cu3 O3 1.951(4) 4
Cu3 O13 1.956(4) .
Cu3 O14 1.976(4) 2
Cu3 O3W 2.160(4) .
Cu3 Cu3 2.6662(13) 2
O1 C7 1.253(6) .
O1W H1WB 0.8502 .
O1W H1WC 0.8501 .
O2W H2WA 0.8502 .
O2W H2WB 0.8497 .
O2 C7 1.251(6) .
O3W H3WB 0.8501 .
O3W H3WC 0.8501 .
O3 C8 1.262(6) .
O3 Cu3 1.951(4) 4_545
O4 C8 1.252(6) .
O4 Cu3 1.945(4) 3_545
O5 C13 1.414(10) .
O5 C14 1.499(15) .
O6 C21 1.294(5) .
O7 C21 1.217(5) .
O8 C22 1.228(6) .
O8 Cu2 1.966(3) 4_545
O9 C22 1.307(6) .
O9 Cu1 1.921(3) 4_545
O10 C28 1.373(13) .
O10 C24 1.381(9) .
O11 C35 1.243(6) .
O12 C35 1.246(6) .
O13 C36 1.251(6) .
O14 C36 1.247(6) .
O14 Cu3 1.976(4) 2
C1 C2 1.379(7) .
C1 C6 1.380(8) .
C1 C7 1.508(7) .
C2 C3 1.383(8) .
C2 H2A 0.9300 .
C3 C4 1.425(8) .
C3 C8 1.482(8) .
C4 C5 1.350(8) .
C4 H4A 0.9300 .
C5 C6 1.405(8) .
C5 C9 1.516(8) .
C6 H6A 0.9300 .
C9 C13 1.370(11) .
C9 C10 1.412(11) .
C10 C11 1.352(10) .
C10 H10A 0.9300 .
C11 C12 1.447(10) 5_656
C11 H11A 0.9300 .
C12 C12 1.398(16) 5_656
C12 C13 1.427(10) .
C12 C11 1.447(10) 5_656
C14 H14A 0.9600 .
C14 H14B 0.9600 .
C14 H14C 0.9600 .
C15 C20 1.372(7) .
C15 C16 1.389(7) .
C15 C21 1.517(6) .
C16 C17 1.373(7) .
C16 H16A 0.9300 .
C17 C18 1.399(7) .
C17 C22 1.522(6) .
C18 C19 1.384(8) .
C18 H18A 0.9300 .
C19 C20 1.422(7) .
C19 C25 1.474(7) .
C20 H20A 0.9300 .
C23 C23 1.337(15) 7_546
C23 C24 1.433(8) .
C23 C27 1.449(10) 7_546
C24 C25 1.376(10) .
C25 C26 1.389(10) .
C26 C27 1.355(9) .
C26 H26A 0.9300 .
C27 C23 1.449(10) 7_546
C27 H27A 0.9300 .
C28 H28A 0.9600 .
C28 H28B 0.9600 .
C28 H28C 0.9600 .
C33 C34 1.372(8) .
C33 C32 1.408(8) .
C33 C37' 1.498(8) .
C33 C37 1.522(9) .
C32 C31 1.374(7) .
C32 H32A 0.9300 .
C31 C30 1.399(7) .
C31 C35 1.518(7) .
C30 C29 1.399(7) .
C30 H30A 0.9300 .
C29 C34 1.405(7) .
C29 C36 1.492(7) .
C34 H34A 0.9300 .
O15 C42 1.390(12) .
O15 C43 1.412(15) .
C37 C38 1.3900 .
C37 C42 1.3900 .
C38 C39 1.3900 .
C38 H38A 0.9300 .
C39 C40 1.3900 .
C39 C41 1.446(19) 5
C39 H39A 0.9601 .
C40 C41 0.12(4) 5
C40 C41 1.3900 .
C40 C42 1.421(15) 5
C40 C40 1.420(18) 5
C41 C40 0.12(4) 5
C41 C41 1.37(2) 5
C41 C42 1.3900 .
C41 C39 1.446(15) 5
C42 C40 1.421(18) 5
C43 H43A 0.9600 .
C43 H43B 0.9600 .
C43 H43C 0.9600 .
O15' C43' 1.290(15) .
O15' C42' 1.342(13) .
C37' C38' 1.3900 .
C37' C42' 1.3900 .
C38' C39' 1.3900 .
C38' H38B 0.9300 .
C39' C40' 1.3900 .
C39' C41' 1.42(2) 5
C39' H39B 0.9600 .
C40' C41' 0.09(2) 5
C40' C40' 1.34(2) 5
C40' C41' 1.3900 .
C40' C42' 1.479(13) 5
C41' C40' 0.09(2) 5
C41' C42' 1.3900 .
C41' C39' 1.425(14) 5
C41' C41' 1.45(2) 5
C42' C40' 1.479(16) 5
C43' H43D 0.9600 .
C43' H43E 0.9600 .
C43' H43F 0.9600 .

loop_
_platon_squeeze_void_nr
_platon_squeeze_void_average_x
_platon_squeeze_void_average_y
_platon_squeeze_void_average_z
_platon_squeeze_void_volume
_platon_squeeze_void_count_electrons
1 0.002 0.746 0.048 11512.6 2451.5
